data_4029021
loop_
_publ_author_name
'Su, Chicheung'
'Guang, Jie'
'Williard, Paul G.'

_publ_section_title
;
 Structures of Lithium N-Monosubstituted Anilides: Trisolvated Monomer to
 Tetrasolvated Dimer.
;
_journal_issue 3
_journal_name_full 'The Journal of organic chemistry'
_journal_page_first 1032
_journal_paper_doi 10.1021/jo402498z
_journal_volume 79
_journal_year 2014
_chemical_formula_sum 'C17 H28 Li N O2'
_chemical_formula_weight 285.34
_chemical_name_common ccs23jul12
_space_group_crystal_system monoclinic
_space_group_IT_number 13
_space_group_name_Hall '-P 2yc'
_space_group_name_H-M_alt 'P 1 2/c 1'
_symmetry_space_group_name_Hall '-P 2yc'
_symmetry_space_group_name_H-M 'P 1 2/c 1'
_atom_sites_solution_hydrogens geom
_cell_angle_alpha 90
_cell_angle_beta 97.905(4)
_cell_angle_gamma 90
_cell_formula_units_Z 4
_cell_length_a 9.9429(13)
_cell_length_b 9.5568(13)
_cell_length_c 18.306(3)
_cell_measurement_temperature 208.(2)
_cell_volume 1722.9(4)
_computing_structure_refinement 'SHELXL-2013 (Sheldrick, 2013)'
_diffrn_ambient_temperature 208.(2)
_diffrn_measured_fraction_theta_full 0.999
_diffrn_measured_fraction_theta_max 0.999
_diffrn_radiation_wavelength 0.71073
_diffrn_reflns_av_R_equivalents 0.0369
_diffrn_reflns_limit_h_max 8
_diffrn_reflns_limit_h_min -8
_diffrn_reflns_limit_k_max 7
_diffrn_reflns_limit_k_min -7
_diffrn_reflns_limit_l_max 15
_diffrn_reflns_limit_l_min -15
_diffrn_reflns_number 12698
_diffrn_reflns_theta_full 17.19
_diffrn_reflns_theta_max 17.19
_diffrn_reflns_theta_min 2.13
_exptl_absorpt_coefficient_mu 0.070
_exptl_absorpt_correction_T_max 0.99
_exptl_absorpt_correction_T_min 0.98
_exptl_absorpt_process_details
;
;
_exptl_crystal_colour 'clear colourless'
_exptl_crystal_density_diffrn 1.100
_exptl_crystal_density_method 'not measured'
_exptl_crystal_description brick
_exptl_crystal_F_000 624
_exptl_crystal_size_max 0.250
_exptl_crystal_size_mid 0.250
_exptl_crystal_size_min 0.180
_refine_diff_density_max 0.157
_refine_diff_density_min -0.098
_refine_ls_extinction_method none
_refine_ls_goodness_of_fit_ref 1.011
_refine_ls_hydrogen_treatment constr
_refine_ls_matrix_type full
_refine_ls_number_parameters 181
_refine_ls_number_reflns 1040
_refine_ls_number_restraints 0
_refine_ls_restrained_S_all 1.011
_refine_ls_R_factor_all 0.0338
_refine_ls_R_factor_gt 0.0291
_refine_ls_shift/su_max 0.000
_refine_ls_shift/su_mean 0.000
_refine_ls_structure_factor_coef Fsqd
_refine_ls_weighting_details 'w=1/[\s^2^(Fo^2^)+(0.0452P)^2^+0.6705P] where P=(Fo^2^+2Fc^2^)/3'
_refine_ls_weighting_scheme calc
_refine_ls_wR_factor_gt 0.0734
_refine_ls_wR_factor_ref 0.0772
_reflns_number_gt 929
_reflns_number_total 1040
_reflns_threshold_expression 'I > 2\s(I)'
_cod_data_source_file jo402498z_si_002.cif
_cod_data_source_block 958140
_cod_database_code 4029021

loop_
_space_group_symop_operation_xyz
'x, y, z'
'-x, y, -z+1/2'
'-x, -y, -z'
'x, -y, z-1/2'

loop_
_atom_site_type_symbol
_atom_site_label
_atom_site_fract_x
_atom_site_fract_y
_atom_site_fract_z
_atom_site_U_iso_or_equiv
_atom_site_adp_type
_atom_site_calc_flag
_atom_site_refinement_flags_adp
_atom_site_refinement_flags_posn
_atom_site_occupancy
C C1 0.3613(2) 0.1066(3) 0.87676(13) 0.0394(8) Uani d . . 1
H H1A 0.2686 0.0756 0.8624 0.059 Uiso calc U R 1
H H1B 0.4229 0.0444 0.8558 0.059 Uiso calc U R 1
H H1C 0.3717 0.2009 0.8588 0.059 Uiso calc U R 1
C C2 0.3124(3) 0.1900(3) 0.99261(13) 0.0252(7) Uani d . . 1
C C3 0.2032(3) 0.2709(3) 0.95927(16) 0.0337(8) Uani d . . 1
H H3 0.1807 0.2692 0.9077 0.04 Uiso calc U R 1
C C4 0.1283(3) 0.3529(3) 1.0007(2) 0.0453(8) Uani d . . 1
H H4 0.0554 0.4053 0.9765 0.054 Uiso calc U R 1
C C5 0.1564(3) 0.3608(3) 1.0759(2) 0.0459(9) Uani d . . 1
H H5 0.1046 0.4179 1.1032 0.055 Uiso calc U R 1
C C6 0.2632(3) 0.2822(3) 1.11021(16) 0.0411(8) Uani d . . 1
H H6 0.2846 0.2855 1.1618 0.049 Uiso calc U R 1
C C7 0.3386(3) 0.1996(3) 1.07018(15) 0.0342(8) Uiso d . . 1
H H7 0.4106 0.1473 1.0953 0.041 Uiso calc U R 1
C C8 0.6875(3) 0.2810(3) 0.89551(15) 0.0424(8) Uani d . . 1
H H8A 0.7533 0.3418 0.925 0.051 Uiso calc U R 1
H H8B 0.5963 0.31 0.9039 0.051 Uiso calc U R 1
C C9 0.7010(3) 0.2981(3) 0.81540(15) 0.0520(9) Uani d . . 1
H H9A 0.6884 0.3967 0.8014 0.062 Uiso calc U R 1
H H9B 0.6305 0.2433 0.7855 0.062 Uiso calc U R 1
C C10 0.8398(3) 0.2496(3) 0.80048(15) 0.0567(9) Uani d . . 1
H H10A 0.8439 0.2512 0.7473 0.068 Uiso calc U R 1
H H10B 0.9098 0.3129 0.8245 0.068 Uiso calc U R 1
C C11 0.8658(3) 0.1028(3) 0.82972(16) 0.0547(9) Uani d . . 1
H H11A 0.8044 0.0375 0.8004 0.066 Uiso calc U R 1
H H11B 0.9593 0.0756 0.825 0.066 Uiso calc U R 1
C C12 0.8442(3) 0.0940(3) 0.90929(15) 0.0439(8) Uani d . . 1
H H12A 0.8575 -0.0027 0.9265 0.053 Uiso calc U R 1
H H12B 0.9114 0.1528 0.9392 0.053 Uiso calc U R 1
C C13 0.8136(3) 0.2143(3) 1.09194(15) 0.0405(8) Uani d . . 1
H H13A 0.8645 0.2734 1.0616 0.049 Uiso calc U R 1
H H13B 0.8373 0.1166 1.0837 0.049 Uiso calc U R 1
C C14 0.8538(3) 0.2500(3) 1.17168(15) 0.0466(8) Uani d . . 1
H H14A 0.9522 0.2397 1.1845 0.056 Uiso calc U R 1
H H14B 0.8096 0.1853 1.2024 0.056 Uiso calc U R 1
C C15 0.8130(3) 0.3985(3) 1.18688(15) 0.0522(9) Uani d . . 1
H H15A 0.8682 0.4642 1.1626 0.063 Uiso calc U R 1
H H15B 0.8293 0.4166 1.2401 0.063 Uiso calc U R 1
C C16 0.6641(3) 0.4205(3) 1.15845(15) 0.0504(9) Uani d . . 1
H H16A 0.6085 0.3655 1.1881 0.06 Uiso calc U R 1
H H16B 0.6409 0.5194 1.1632 0.06 Uiso calc U R 1
C C17 0.6338(3) 0.3770(3) 1.07892(15) 0.0435(8) Uani d . . 1
H H17A 0.5366 0.3885 1.0619 0.052 Uiso calc U R 1
H H17B 0.6838 0.4373 1.0487 0.052 Uiso calc U R 1
Li Li1 0.5930(4) 0.0912(4) 0.9969(2) 0.0341(12) Uani d . . 1
N N1 0.3925(2) 0.1051(2) 0.95679(11) 0.0294(6) Uiso d . . 1
O O1 0.70999(18) 0.1393(2) 0.91884(9) 0.0388(6) Uani d . . 1
O O2 0.67159(17) 0.23393(19) 1.06973(9) 0.0379(6) Uani d . . 1

loop_
_atom_site_aniso_label
_atom_site_aniso_U_11
_atom_site_aniso_U_22
_atom_site_aniso_U_33
_atom_site_aniso_U_12
_atom_site_aniso_U_13
_atom_site_aniso_U_23
C1 0.0410(18) 0.0416(19) 0.0346(19) 0.0066(14) 0.0017(14) 0.0006(14)
C2 0.0201(17) 0.0209(17) 0.035(2) -0.0020(15) 0.0052(15) 0.0022(15)
C3 0.0294(19) 0.0274(18) 0.044(2) 0.0018(16) 0.0038(19) 0.0010(18)
C4 0.030(2) 0.034(2) 0.071(3) 0.0074(17) 0.005(2) 0.000(2)
C5 0.036(2) 0.036(2) 0.069(3) 0.0007(18) 0.0197(19) -0.012(2)
C6 0.044(2) 0.042(2) 0.039(2) -0.0079(18) 0.0151(18) -0.0090(17)
C8 0.051(2) 0.038(2) 0.040(2) -0.0039(16) 0.0104(15) 0.0039(16)
C9 0.058(2) 0.062(2) 0.038(2) -0.0103(18) 0.0093(16) 0.0078(16)
C10 0.062(3) 0.079(3) 0.032(2) -0.020(2) 0.0153(17) 0.0003(19)
C11 0.047(2) 0.070(3) 0.051(2) -0.0118(18) 0.0201(16) -0.0150(19)
C12 0.037(2) 0.047(2) 0.050(2) -0.0041(16) 0.0120(16) -0.0019(15)
C13 0.036(2) 0.046(2) 0.039(2) -0.0027(15) 0.0024(15) -0.0057(16)
C14 0.050(2) 0.054(2) 0.034(2) -0.0067(17) -0.0013(16) -0.0031(16)
C15 0.068(3) 0.053(3) 0.0345(19) -0.0158(18) 0.0024(17) -0.0108(16)
C16 0.070(3) 0.040(2) 0.044(2) -0.0044(17) 0.0155(18) -0.0116(17)
C17 0.047(2) 0.031(2) 0.052(3) -0.0014(16) 0.0058(15) -0.0002(16)
Li1 0.034(3) 0.036(3) 0.033(3) 0.003(2) 0.008(2) 0.000(2)
O1 0.0402(15) 0.0362(15) 0.0424(13) -0.0036(10) 0.0141(10) 0.0026(10)
O2 0.0334(14) 0.0371(15) 0.0420(12) -0.0041(10) 0.0007(10) -0.0065(10)

loop_
_atom_type_symbol
_atom_type_description
_atom_type_scat_dispersion_real
_atom_type_scat_dispersion_imag
_atom_type_scat_source
C C 0.0033 0.0016 'International Tables Vol C Tables 4.2.6.8 and 6.1.1.4'
H H 0.0000 0.0000 'International Tables Vol C Tables 4.2.6.8 and 6.1.1.4'
N N 0.0061 0.0033 'International Tables Vol C Tables 4.2.6.8 and 6.1.1.4'
O O 0.0106 0.0060 'International Tables Vol C Tables 4.2.6.8 and 6.1.1.4'
Li Li -0.0003 0.0001 'International Tables Vol C Tables 4.2.6.8 and 6.1.1.4'

loop_
_geom_angle_atom_site_label_1
_geom_angle_atom_site_label_2
_geom_angle_atom_site_label_3
_geom_angle_site_symmetry_1
_geom_angle_site_symmetry_3
_geom_angle
N1 C1 H1A . . 109.5
N1 C1 H1B . . 109.5
H1A C1 H1B . . 109.5
N1 C1 H1C . . 109.5
H1A C1 H1C . . 109.5
H1B C1 H1C . . 109.5
N1 C2 C3 . . 125.9(2)
N1 C2 C7 . . 118.8(2)
C3 C2 C7 . . 115.3(2)
C4 C3 C2 . . 121.2(3)
C4 C3 H3 . . 119.4
C2 C3 H3 . . 119.4
C5 C4 C3 . . 122.3(3)
C5 C4 H4 . . 118.9
C3 C4 H4 . . 118.9
C4 C5 C6 . . 117.8(3)
C4 C5 H5 . . 121.1
C6 C5 H5 . . 121.1
C7 C6 C5 . . 120.9(3)
C7 C6 H6 . . 119.5
C5 C6 H6 . . 119.5
C6 C7 C2 . . 122.5(3)
C6 C7 H7 . . 118.8
C2 C7 H7 . . 118.8
O1 C8 C9 . . 111.4(2)
O1 C8 H8A . . 109.4
C9 C8 H8A . . 109.4
O1 C8 H8B . . 109.4
C9 C8 H8B . . 109.4
H8A C8 H8B . . 108.0
C8 C9 C10 . . 110.4(2)
C8 C9 H9A . . 109.6
C10 C9 H9A . . 109.6
C8 C9 H9B . . 109.6
C10 C9 H9B . . 109.6
H9A C9 H9B . . 108.1
C11 C10 C9 . . 109.7(2)
C11 C10 H10A . . 109.7
C9 C10 H10A . . 109.7
C11 C10 H10B . . 109.7
C9 C10 H10B . . 109.7
H10A C10 H10B . . 108.2
C12 C11 C10 . . 110.8(2)
C12 C11 H11A . . 109.5
C10 C11 H11A . . 109.5
C12 C11 H11B . . 109.5
C10 C11 H11B . . 109.5
H11A C11 H11B . . 108.1
O1 C12 C11 . . 111.1(2)
O1 C12 H12A . . 109.4
C11 C12 H12A . . 109.4
O1 C12 H12B . . 109.4
C11 C12 H12B . . 109.4
H12A C12 H12B . . 108.0
O2 C13 C14 . . 111.6(2)
O2 C13 H13A . . 109.3
C14 C13 H13A . . 109.3
O2 C13 H13B . . 109.3
C14 C13 H13B . . 109.3
H13A C13 H13B . . 108.0
C13 C14 C15 . . 110.5(2)
C13 C14 H14A . . 109.5
C15 C14 H14A . . 109.5
C13 C14 H14B . . 109.5
C15 C14 H14B . . 109.5
H14A C14 H14B . . 108.1
C14 C15 C16 . . 109.9(2)
C14 C15 H15A . . 109.7
C16 C15 H15A . . 109.7
C14 C15 H15B . . 109.7
C16 C15 H15B . . 109.7
H15A C15 H15B . . 108.2
C17 C16 C15 . . 110.5(2)
C17 C16 H16A . . 109.5
C15 C16 H16A . . 109.5
C17 C16 H16B . . 109.5
C15 C16 H16B . . 109.5
H16A C16 H16B . . 108.1
O2 C17 C16 . . 110.9(2)
O2 C17 H17A . . 109.5
C16 C17 H17A . . 109.5
O2 C17 H17B . . 109.5
C16 C17 H17B . . 109.5
H17A C17 H17B . . 108.0
O2 Li1 O1 . . 96.13(18)
O2 Li1 N1 . . 118.2(2)
O1 Li1 N1 . . 111.2(2)
O2 Li1 N1 . 3_657 110.53(19)
O1 Li1 N1 . 3_657 119.1(2)
N1 Li1 N1 . 3_657 102.61(19)
O2 Li1 Li1 . 3_657 131.1(3)
O1 Li1 Li1 . 3_657 132.7(3)
N1 Li1 Li1 . 3_657 51.70(15)
N1 Li1 Li1 3_657 3_657 50.92(15)
C2 N1 C1 . . 114.81(19)
C2 N1 Li1 . . 118.2(2)
C1 N1 Li1 . . 115.28(19)
C2 N1 Li1 . 3_657 110.93(18)
C1 N1 Li1 . 3_657 114.68(19)
Li1 N1 Li1 . 3_657 77.39(19)
C8 O1 C12 . . 111.06(18)
C8 O1 Li1 . . 110.26(19)
C12 O1 Li1 . . 130.82(19)
C13 O2 C17 . . 110.91(18)
C13 O2 Li1 . . 112.49(19)
C17 O2 Li1 . . 130.33(19)

loop_
_geom_bond_atom_site_label_1
_geom_bond_atom_site_label_2
_geom_bond_site_symmetry_2
_geom_bond_distance
C1 N1 . 1.455(3)
C1 H1A . 0.97
C1 H1B . 0.97
C1 H1C . 0.97
C2 N1 . 1.366(3)
C2 C3 . 1.402(3)
C2 C7 . 1.411(3)
C3 C4 . 1.379(4)
C3 H3 . 0.94
C4 C5 . 1.368(3)
C4 H4 . 0.94
C5 C6 . 1.380(3)
C5 H5 . 0.94
C6 C7 . 1.368(3)
C6 H6 . 0.94
C7 H7 . 0.94
C8 O1 . 1.428(3)
C8 C9 . 1.500(3)
C8 H8A . 0.98
C8 H8B . 0.98
C9 C10 . 1.515(4)
C9 H9A . 0.98
C9 H9B . 0.98
C10 C11 . 1.511(4)
C10 H10A . 0.98
C10 H10B . 0.98
C11 C12 . 1.504(3)
C11 H11A . 0.98
C11 H11B . 0.98
C12 O1 . 1.436(3)
C12 H12A . 0.98
C12 H12B . 0.98
C13 O2 . 1.427(3)
C13 C14 . 1.499(3)
C13 H13A . 0.98
C13 H13B . 0.98
C14 C15 . 1.512(3)
C14 H14A . 0.98
C14 H14B . 0.98
C15 C16 . 1.515(3)
C15 H15A . 0.98
C15 H15B . 0.98
C16 C17 . 1.504(3)
C16 H16A . 0.98
C16 H16B . 0.98
C17 O2 . 1.434(3)
C17 H17A . 0.98
C17 H17B . 0.98
Li1 O2 . 1.990(4)
Li1 O1 . 2.016(4)
Li1 N1 . 2.032(4)
Li1 N1 3_657 2.055(4)
Li1 Li1 3_657 2.555(8)
N1 Li1 3_657 2.055(4)

loop_
_geom_torsion_atom_site_label_1
_geom_torsion_atom_site_label_2
_geom_torsion_atom_site_label_3
_geom_torsion_atom_site_label_4
_geom_torsion_site_symmetry_4
_geom_torsion
N1 C2 C3 C4 . 179.7(2)
C7 C2 C3 C4 . -0.1(3)
C2 C3 C4 C5 . 0.4(4)
C3 C4 C5 C6 . -0.5(4)
C4 C5 C6 C7 . 0.2(4)
C5 C6 C7 C2 . 0.1(4)
N1 C2 C7 C6 . -180.0(2)
C3 C2 C7 C6 . -0.2(3)
O1 C8 C9 C10 . -57.2(3)
C8 C9 C10 C11 . 53.0(3)
C9 C10 C11 C12 . -52.9(3)
C10 C11 C12 O1 . 56.5(3)
O2 C13 C14 C15 . -56.6(3)
C13 C14 C15 C16 . 52.2(3)
C14 C15 C16 C17 . -52.7(3)
C15 C16 C17 O2 . 57.0(3)
C3 C2 N1 C1 . 2.7(3)
C7 C2 N1 C1 . -177.5(2)
C3 C2 N1 Li1 . 144.1(2)
C7 C2 N1 Li1 . -36.1(3)
C3 C2 N1 Li1 3_657 -129.3(2)
C7 C2 N1 Li1 3_657 50.5(3)
C9 C8 O1 C12 . 60.6(3)
C9 C8 O1 Li1 . -146.7(2)
C11 C12 O1 C8 . -60.1(3)
C11 C12 O1 Li1 . 154.5(2)
C14 C13 O2 C17 . 60.8(3)
C14 C13 O2 Li1 . -144.0(2)
C16 C17 O2 C13 . -60.8(3)
C16 C17 O2 Li1 . 149.7(2)
